data_4063106
_journal_name_full Organometallics
_journal_paper_doi 10.1021/om049886w
_journal_year 2004
_chemical_formula_moiety 'C34 H66 Li2 N6 S2'
_chemical_formula_sum 'C34 H66 Li2 N6 S2'
_chemical_formula_weight 636.93
_space_group_IT_number 13
_symmetry_cell_setting monoclinic
_symmetry_space_group_name_Hall '-P 2yc'
_symmetry_space_group_name_H-M 'P 1 2/c 1'
_cell_angle_alpha 90.00
_cell_angle_beta 103.36(3)
_cell_angle_gamma 90.00
_cell_formula_units_Z 2
_cell_length_a 13.382(5)
_cell_length_b 8.615(4)
_cell_length_c 18.031(6)
_cell_measurement_temperature 198(2)
_cell_volume 2022.5(14)
_diffrn_ambient_temperature 198(2)
_exptl_crystal_density_diffrn 1.046
_cod_original_sg_symbol_H-M 'P 2/c'
_cod_database_code 4063106

loop_
_symmetry_equiv_pos_as_xyz
'x, y, z'
'-x, y, -z+1/2'
'-x, -y, -z'
'x, -y, z-1/2'

loop_
_atom_site_label
_atom_site_type_symbol
_atom_site_fract_x
_atom_site_fract_y
_atom_site_fract_z
_atom_site_U_iso_or_equiv
_atom_site_adp_type
_atom_site_occupancy
_atom_site_symmetry_multiplicity
_atom_site_calc_flag
_atom_site_refinement_flags
_atom_site_disorder_assembly
_atom_site_disorder_group
C1 C 0.81069(9) 0.05296(15) 0.61730(6) 0.0429(3) Uani 1 1 d . . .
H1 H 0.8559 0.1377 0.6057 0.052 Uiso 1 1 calc R . .
C2 C 0.86835(11) -0.0177(2) 0.69236(8) 0.0630(4) Uani 1 1 d . . .
H2A H 0.8766 0.0606 0.7328 0.076 Uiso 1 1 calc R . .
H2B H 0.9361 -0.0530 0.6874 0.076 Uiso 1 1 calc R . .
H2C H 0.8294 -0.1060 0.7052 0.076 Uiso 1 1 calc R . .
C3 C 0.72709(10) 0.30705(14) 0.69019(6) 0.0404(3) Uani 1 1 d . . .
C4 C 0.82544(11) 0.36969(16) 0.71096(7) 0.0526(4) Uani 1 1 d . . .
H4 H 0.8796 0.3237 0.6926 0.063 Uiso 1 1 calc R . .
C5 C 0.84536(13) 0.49836(19) 0.75811(8) 0.0672(4) Uani 1 1 d . . .
H5 H 0.9129 0.5397 0.7719 0.081 Uiso 1 1 calc R . .
C6 C 0.76749(14) 0.56680(18) 0.78515(8) 0.0682(5) Uani 1 1 d . . .
H6 H 0.7812 0.6553 0.8174 0.082 Uiso 1 1 calc R . .
C7 C 0.66965(13) 0.50598(17) 0.76511(7) 0.0604(4) Uani 1 1 d . . .
H7 H 0.6158 0.5531 0.7834 0.073 Uiso 1 1 calc R . .
C8 C 0.64933(11) 0.37694(15) 0.71853(7) 0.0482(3) Uani 1 1 d . . .
H8 H 0.5818 0.3353 0.7056 0.058 Uiso 1 1 calc R . .
C9 C 0.63949(12) -0.28123(19) 0.58367(9) 0.0721(4) Uani 1 1 d . A .
H9A H 0.5776 -0.3442 0.5801 0.086 Uiso 1 1 calc R . .
H9B H 0.6251 -0.1736 0.5953 0.086 Uiso 1 1 calc R . .
H9C H 0.6950 -0.3221 0.6243 0.086 Uiso 1 1 calc R . .
C10 C 0.68746(13) -0.44957(18) 0.49584(11) 0.0797(5) Uani 1 1 d . A .
H10A H 0.7448 -0.4901 0.5351 0.096 Uiso 1 1 calc R . .
H10B H 0.7039 -0.4585 0.4458 0.096 Uiso 1 1 calc R . .
H10C H 0.6253 -0.5095 0.4960 0.096 Uiso 1 1 calc R . .
C11A C 0.5811(2) -0.1829(4) 0.47134(19) 0.0455(9) Uani 0.389(2) 1 d P A .
H11A H 0.5158 -0.2417 0.4626 0.055 Uiso 0.389(2) 1 calc PR . .
H11B H 0.5754 -0.0922 0.5039 0.055 Uiso 0.389(2) 1 calc PR . .
C11B C 0.59589(17) -0.2482(3) 0.43955(14) 0.0518(6) Uani 0.611(2) 1 d P A 1
H11C H 0.5274 -0.2898 0.4409 0.062 Uiso 0.611(2) 1 calc PR A 1
H11D H 0.6179 -0.2967 0.3961 0.062 Uiso 0.611(2) 1 calc PR A 1
C12A C 0.5996(2) -0.1286(4) 0.39642(19) 0.0467(9) Uani 0.389(2) 1 d P A .
H12A H 0.5368 -0.0803 0.3651 0.056 Uiso 0.389(2) 1 calc PR . .
H12B H 0.6191 -0.2172 0.3677 0.056 Uiso 0.389(2) 1 calc PR . .
C12B C 0.58947(16) -0.0742(3) 0.42890(14) 0.0486(6) Uani 0.611(2) 1 d P A 1
H12D H 0.5318 -0.0487 0.3853 0.058 Uiso 0.611(2) 1 calc PR A 1
H12C H 0.5755 -0.0252 0.4751 0.058 Uiso 0.611(2) 1 calc PR A 1
C13 C 0.67006(13) 0.15506(17) 0.42350(8) 0.0629(4) Uani 1 1 d . A .
H13A H 0.7329 0.2118 0.4216 0.075 Uiso 1 1 calc R . .
H13B H 0.6528 0.1738 0.4727 0.075 Uiso 1 1 calc R . .
H13C H 0.6136 0.1909 0.3822 0.075 Uiso 1 1 calc R . .
C14 C 0.71482(13) -0.0312(2) 0.34200(8) 0.0709(5) Uani 1 1 d . A .
H14A H 0.6568 -0.0024 0.3003 0.085 Uiso 1 1 calc R . .
H14B H 0.7329 -0.1401 0.3363 0.085 Uiso 1 1 calc R . .
H14C H 0.7739 0.0350 0.3406 0.085 Uiso 1 1 calc R . .
C15 C 0.95679(11) -0.31251(15) 0.56608(9) 0.0580(4) Uani 1 1 d . . .
H15A H 0.9576 -0.2663 0.6159 0.070 Uiso 1 1 calc R . .
H15B H 1.0242 -0.3577 0.5669 0.070 Uiso 1 1 calc R . .
H15C H 0.9042 -0.3938 0.5549 0.070 Uiso 1 1 calc R . .
C16 C 0.93302(11) -0.26387(15) 0.43311(8) 0.0556(4) Uani 1 1 d . . .
H16A H 0.9179 -0.1846 0.3931 0.067 Uiso 1 1 calc R . .
H16B H 0.8804 -0.3451 0.4222 0.067 Uiso 1 1 calc R . .
H16C H 1.0005 -0.3096 0.4347 0.067 Uiso 1 1 calc R . .
C17 C 1.01254(8) -0.07025(13) 0.52567(7) 0.0391(3) Uani 1 1 d . . .
H17A H 1.0793 -0.1136 0.5210 0.047 Uiso 1 1 calc R . .
H17B H 1.0196 -0.0375 0.5793 0.047 Uiso 1 1 calc R . .
Li Li 0.78466(14) -0.1028(2) 0.51914(10) 0.0356(4) Uani 1 1 d . A .
S S 0.69691(2) 0.14550(4) 0.627604(17) 0.04357(8) Uani 1 1 d . . .
N1 N 0.93334(7) -0.19230(11) 0.50711(6) 0.0399(2) Uani 1 1 d . . .
N2 N 0.68634(7) -0.01076(12) 0.41461(6) 0.0430(3) Uani 1 1 d . . .
N3 N 0.67030(8) -0.28679(12) 0.51159(6) 0.0448(3) Uani 1 1 d . . .

loop_
_atom_site_aniso_label
_atom_site_aniso_U_11
_atom_site_aniso_U_22
_atom_site_aniso_U_33
_atom_site_aniso_U_23
_atom_site_aniso_U_13
_atom_site_aniso_U_12
C1 0.0410(6) 0.0503(7) 0.0398(6) -0.0127(5) 0.0138(5) -0.0027(5)
C2 0.0585(8) 0.0784(10) 0.0488(7) -0.0158(7) 0.0056(6) 0.0183(7)
C3 0.0561(6) 0.0385(6) 0.0282(5) 0.0001(5) 0.0129(5) 0.0019(5)
C4 0.0629(7) 0.0538(8) 0.0446(6) -0.0122(6) 0.0195(6) -0.0080(6)
C5 0.0843(10) 0.0625(9) 0.0557(8) -0.0190(7) 0.0178(7) -0.0206(8)
C6 0.1077(12) 0.0477(8) 0.0508(7) -0.0143(6) 0.0215(8) -0.0019(8)
C7 0.0904(9) 0.0491(8) 0.0465(7) 0.0002(6) 0.0252(7) 0.0181(7)
C8 0.0622(7) 0.0452(7) 0.0396(6) 0.0045(5) 0.0169(5) 0.0092(6)
C9 0.0849(9) 0.0617(9) 0.0842(9) -0.0101(8) 0.0495(7) -0.0253(8)
C10 0.0804(9) 0.0600(9) 0.1100(12) -0.0299(8) 0.0453(8) -0.0306(8)
C11A 0.0355(14) 0.0513(19) 0.0504(18) 0.0064(15) 0.0114(13) -0.0002(14)
C11B 0.0457(11) 0.0491(13) 0.0556(13) -0.0007(11) 0.0013(10) -0.0126(10)
C12A 0.0431(16) 0.055(2) 0.0399(17) -0.0016(15) 0.0060(13) -0.0075(15)
C12B 0.0379(10) 0.0497(13) 0.0571(13) 0.0094(11) 0.0087(9) 0.0042(10)
C13 0.0920(9) 0.0548(8) 0.0474(7) 0.0115(6) 0.0275(7) 0.0278(7)
C14 0.0890(10) 0.0759(10) 0.0445(7) -0.0145(7) 0.0086(7) 0.0179(9)
C15 0.0587(7) 0.0346(6) 0.0819(9) 0.0078(7) 0.0189(7) 0.0048(6)
C16 0.0568(7) 0.0390(7) 0.0754(8) -0.0200(6) 0.0246(6) -0.0041(6)
C17 0.0337(5) 0.0319(6) 0.0532(6) -0.0051(5) 0.0135(5) 0.0017(5)
Li 0.0373(8) 0.0331(9) 0.0383(9) -0.0028(8) 0.0126(7) 0.0015(8)
S 0.04128(15) 0.04788(17) 0.04122(15) -0.01138(13) 0.00885(12) -0.00048(13)
N1 0.0387(5) 0.0267(4) 0.0567(6) -0.0048(4) 0.0157(4) 0.0013(4)
N2 0.0435(5) 0.0421(5) 0.0452(5) 0.0078(4) 0.0136(4) 0.0011(4)
N3 0.0426(5) 0.0424(5) 0.0494(5) 0.0090(5) 0.0109(4) -0.0056(5)

loop_
_geom_bond_atom_site_label_1
_geom_bond_atom_site_label_2
_geom_bond_distance
_geom_bond_site_symmetry_2
_geom_bond_publ_flag
C1 C2 1.5213(19) . ?
C1 S 1.7662(13) . ?
C1 Li 2.184(2) . ?
C1 H1 1.0000 . ?
C2 H2A 0.9800 . ?
C2 H2B 0.9800 . ?
C2 H2C 0.9800 . ?
C3 C4 1.3913(19) . ?
C3 C8 1.3973(19) . ?
C3 S 1.7785(13) . ?
C4 C5 1.385(2) . ?
C4 H4 0.9500 . ?
C5 C6 1.381(2) . ?
C5 H5 0.9500 . ?
C6 C7 1.379(2) . ?
C6 H6 0.9500 . ?
C7 C8 1.3819(19) . ?
C7 H7 0.9500 . ?
C8 H8 0.9500 . ?
C9 N3 1.452(2) . ?
C9 H9A 0.9800 . ?
C9 H9B 0.9800 . ?
C9 H9C 0.9800 . ?
C10 N3 1.459(2) . ?
C10 H10A 0.9800 . ?
C10 H10B 0.9800 . ?
C10 H10C 0.9800 . ?
C11A C12A 1.503(5) . ?
C11A N3 1.534(3) . ?
C11A H11A 0.9900 . ?
C11A H11B 0.9900 . ?
C11B N3 1.480(2) . ?
C11B C12B 1.511(3) . ?
C11B H11C 0.9900 . ?
C11B H11D 0.9900 . ?
C12A N2 1.520(3) . ?
C12A H12A 0.9900 . ?
C12A H12B 0.9900 . ?
C12B N2 1.483(2) . ?
C12B H12D 0.9900 . ?
C12B H12C 0.9900 . ?
C13 N2 1.4594(19) . ?
C13 H13A 0.9800 . ?
C13 H13B 0.9800 . ?
C13 H13C 0.9800 . ?
C14 N2 1.4564(19) . ?
C14 H14A 0.9800 . ?
C14 H14B 0.9800 . ?
C14 H14C 0.9800 . ?
C15 N1 1.4654(18) . ?
C15 H15A 0.9800 . ?
C15 H15B 0.9800 . ?
C15 H15C 0.9800 . ?
C16 N1 1.4690(18) . ?
C16 H16A 0.9800 . ?
C16 H16B 0.9800 . ?
C16 H16C 0.9800 . ?
C17 N1 1.4754(15) . ?
C17 C17 1.514(2) 3_756 ?
C17 H17A 0.9900 . ?
C17 H17B 0.9900 . ?
Li N2 2.183(2) . ?
Li N3 2.186(2) . ?
Li N1 2.191(2) . ?
